data_7150384
loop_
_publ_author_name
'Nyangulu, James M.'
'Nelson, Ken M.'
'Rose, Patricia A.'
'Gai, Yuanzhu'
'Loewen, Mary'
'Lougheed, Brenda'
'Quail, J. Wilson'
'Cutler, Adrian J.'
'Abrams, Suzanne R.'

_publ_section_title
;
 Synthesis and biological activity of tetralone abscisic acid
 analogues.
;
_journal_issue 7
_journal_name_full 'Organic &amp; biomolecular chemistry'
_journal_page_first 1400
_journal_page_last 1412
_journal_paper_doi 10.1039/b509193d
_journal_volume 4
_journal_year 2006
_chemical_absolute_configuration rm
_chemical_formula_moiety 'C36 H45 N5 O4 S, 2 (C H4 O)'
_chemical_formula_sum 'C38 H53 N5 O6 S'
_chemical_formula_weight 707.91
_chemical_name_systematic
;
?
;
_space_group_IT_number 19
_symmetry_cell_setting orthorhombic
_symmetry_space_group_name_Hall 'P 2ac 2ab'
_symmetry_space_group_name_H-M 'P 21 21 21'
_atom_sites_solution_hydrogens geom
_atom_sites_solution_primary direct
_atom_sites_solution_secondary difmap
_audit_creation_method SHELXL-97
_cell_angle_alpha 90.00
_cell_angle_beta 90.00
_cell_angle_gamma 90.00
_cell_formula_units_Z 4
_cell_length_a 11.2340(2)
_cell_length_b 16.3940(2)
_cell_length_c 20.9930(3)
_cell_measurement_reflns_used 16903
_cell_measurement_temperature 173(2)
_cell_measurement_theta_max 27.485
_cell_measurement_theta_min 0.998
_cell_volume 3866.28(10)
_computing_cell_refinement 'HKL Scalepack (Otwinowski & Minor 1997)'
_computing_data_collection 'Collect (Nonius BV, 1997-2000)'
_computing_data_reduction 'HKL Denzo and Scalepack (Otwinowski & Minor 1997)'
_computing_molecular_graphics 'Xtal3.7(Hall et al., 2000)'
_computing_publication_material 'SHELXL-97 (Sheldrick, 1997)'
_computing_structure_refinement 'SHELXL-97 (Sheldrick, 1997)'
_computing_structure_solution 'maXus(Mackay et al., 1999)'
_diffrn_ambient_temperature 173(2)
_diffrn_detector_area_resol_mean 9
_diffrn_measured_fraction_theta_full 0.997
_diffrn_measured_fraction_theta_max 0.997
_diffrn_measurement_device '95mm CCD camera on \k-goniostat'
_diffrn_measurement_device_type KappaCCD
_diffrn_measurement_method CCD
_diffrn_radiation_monochromator 'horizonally mounted graphite crystal'
_diffrn_radiation_source 'fine-focus sealed tube'
_diffrn_radiation_type MoK\a
_diffrn_radiation_wavelength 0.71073
_diffrn_reflns_av_R_equivalents 0.0637
_diffrn_reflns_av_sigmaI/netI 0.0331
_diffrn_reflns_limit_h_max 14
_diffrn_reflns_limit_h_min -14
_diffrn_reflns_limit_k_max 21
_diffrn_reflns_limit_k_min -20
_diffrn_reflns_limit_l_max 27
_diffrn_reflns_limit_l_min -27
_diffrn_reflns_number 32824
_diffrn_reflns_theta_full 27.48
_diffrn_reflns_theta_max 27.48
_diffrn_reflns_theta_min 3.43
_diffrn_standards_decay_% 1
_exptl_absorpt_coefficient_mu 0.134
_exptl_absorpt_correction_type none
_exptl_crystal_colour colourless
_exptl_crystal_density_diffrn 1.216
_exptl_crystal_density_method 'not measured'
_exptl_crystal_description chip
_exptl_crystal_F_000 1520
_exptl_crystal_size_max 0.20
_exptl_crystal_size_mid 0.15
_exptl_crystal_size_min 0.13
_refine_diff_density_max 0.460
_refine_diff_density_min -0.372
_refine_diff_density_rms 0.045
_refine_ls_abs_structure_details 'Flack H D (1983), Acta Cryst. A39, 876-881'
_refine_ls_abs_structure_Flack 0.39(9)
_refine_ls_extinction_method none
_refine_ls_goodness_of_fit_ref 1.033
_refine_ls_hydrogen_treatment mixed
_refine_ls_matrix_type full
_refine_ls_number_parameters 462
_refine_ls_number_reflns 4913
_refine_ls_number_restraints 0
_refine_ls_restrained_S_all 1.033
_refine_ls_R_factor_all 0.0541
_refine_ls_R_factor_gt 0.0420
_refine_ls_shift/su_max 0.002
_refine_ls_shift/su_mean 0.000
_refine_ls_structure_factor_coef Fsqd
_refine_ls_weighting_details 'calc w=1/[\s^2^(Fo^2^)+(0.0411P)^2^+1.5450P] where P=(Fo^2^+2Fc^2^)/3'
_refine_ls_weighting_scheme calc
_refine_ls_wR_factor_gt 0.0932
_refine_ls_wR_factor_ref 0.0992
_reflns_number_gt 4217
_reflns_number_total 4913
_reflns_threshold_expression >2\s(I)
_cod_data_source_file b509193d.txt
_cod_data_source_block yg
_cod_database_code 7150384

loop_
_symmetry_equiv_pos_as_xyz
'x, y, z'
'-x+1/2, -y, z+1/2'
'x+1/2, -y+1/2, -z'
'-x, y+1/2, -z+1/2'

loop_
_atom_site_label
_atom_site_type_symbol
_atom_site_fract_x
_atom_site_fract_y
_atom_site_fract_z
_atom_site_U_iso_or_equiv
_atom_site_adp_type
_atom_site_occupancy
_atom_site_symmetry_multiplicity
_atom_site_calc_flag
_atom_site_refinement_flags
_atom_site_disorder_assembly
_atom_site_disorder_group
S1 S 0.26049(6) 0.19172(4) -0.04378(3) 0.02793(15) Uani 1 1 d . . .
O1 O 0.30681(18) 0.17238(12) -0.10551(9) 0.0348(4) Uani 1 1 d . . .
O2 O 0.20475(18) 0.26934(11) -0.03380(9) 0.0350(5) Uani 1 1 d . . .
O3 O 0.86764(17) 0.16878(11) 0.16681(8) 0.0310(4) Uani 1 1 d . . .
H3O H 0.8480 0.2166 0.1571 0.047 Uiso 1 1 calc R . .
O4 O 1.5169(2) -0.04258(19) 0.29358(12) 0.0649(8) Uani 1 1 d . . .
O100 O 0.55504(19) 0.07432(14) -0.02129(12) 0.0490(6) Uani 1 1 d . . .
H100 H 0.6001 0.1002 -0.0460 0.074 Uiso 1 1 calc R . .
O101 O 0.1800(2) 0.33520(13) 0.10219(10) 0.0428(5) Uani 1 1 d . . .
H101 H 0.2301 0.3006 0.0898 0.064 Uiso 1 1 calc R . .
N1 N 0.37600(18) 0.18714(14) 0.00370(10) 0.0288(5) Uani 1 1 d . . .
H1 H 0.4471 0.1724 -0.0096 0.035 Uiso 1 1 calc R . .
N2 N 0.35291(19) 0.20840(13) 0.06676(10) 0.0291(5) Uani 1 1 d . . .
N3 N 0.0093(3) -0.16372(15) -0.00485(13) 0.0469(7) Uani 1 1 d . . .
N4 N 1.2009(2) 0.08611(13) 0.24706(11) 0.0303(5) Uani 1 1 d . . .
N5 N 1.2389(2) 0.01541(14) 0.21467(11) 0.0327(5) Uani 1 1 d . . .
C1 C 0.1580(2) 0.11580(16) -0.01894(12) 0.0264(5) Uani 1 1 d . . .
C2 C 0.0576(2) 0.14256(17) 0.01133(13) 0.0313(6) Uani 1 1 d . . .
H2 H 0.0453 0.1994 0.0173 0.038 Uiso 1 1 calc R . .
C3 C -0.0274(3) 0.08687(18) 0.03370(14) 0.0351(6) Uani 1 1 d . . .
H3 H -0.0958 0.1057 0.0558 0.042 Uiso 1 1 calc R . .
C4 C -0.0111(3) 0.00518(18) 0.02344(13) 0.0343(6) Uani 1 1 d . . .
H4 H -0.0689 -0.0322 0.0388 0.041 Uiso 1 1 calc R . .
C5 C 0.0895(2) -0.02495(16) -0.00949(13) 0.0297(6) Uani 1 1 d . . .
C6 C 0.1040(3) -0.11100(17) -0.02204(14) 0.0352(6) Uani 1 1 d . . .
C7 C 0.2086(3) -0.13755(17) -0.04790(15) 0.0388(7) Uani 1 1 d . . .
H7 H 0.2204 -0.1943 -0.0543 0.047 Uiso 1 1 calc R . .
C8 C 0.2992(3) -0.08288(18) -0.06528(14) 0.0368(7) Uani 1 1 d . . .
H8 H 0.3714 -0.1034 -0.0825 0.044 Uiso 1 1 calc R . .
C9 C 0.2852(2) -0.00036(17) -0.05783(13) 0.0317(6) Uani 1 1 d . . .
H9 H 0.3462 0.0359 -0.0713 0.038 Uiso 1 1 calc R . .
C10 C 0.1796(2) 0.03072(16) -0.02991(12) 0.0259(5) Uani 1 1 d . . .
C11 C 0.4413(2) 0.19790(16) 0.10542(13) 0.0289(6) Uani 1 1 d . . .
H11 H 0.5156 0.1784 0.0902 0.035 Uiso 1 1 calc R . .
C12 C 0.4252(2) 0.21625(17) 0.17194(14) 0.0311(6) Uani 1 1 d . . .
H12 H 0.3481 0.2337 0.1846 0.037 Uiso 1 1 calc R . .
C13 C 0.5080(2) 0.21120(16) 0.21810(13) 0.0284(6) Uani 1 1 d . . .
C14 C 0.6322(2) 0.19089(16) 0.20468(13) 0.0282(5) Uani 1 1 d . . .
H14 H 0.6555 0.1883 0.1612 0.034 Uiso 1 1 calc R . .
C15 C 0.7152(2) 0.17580(16) 0.24820(13) 0.0297(6) Uani 1 1 d . . .
H15 H 0.6925 0.1784 0.2918 0.036 Uiso 1 1 calc R . .
C16 C 0.8434(2) 0.15477(16) 0.23317(12) 0.0269(5) Uani 1 1 d . . .
C17 C 0.8672(2) 0.06166(17) 0.24370(14) 0.0322(6) Uani 1 1 d . . .
C18 C 0.9943(2) 0.04434(16) 0.22077(14) 0.0323(6) Uani 1 1 d . . .
H18A H 1.0150 -0.0126 0.2320 0.039 Uiso 1 1 calc R . .
H18B H 0.9960 0.0487 0.1737 0.039 Uiso 1 1 calc R . .
C19 C 1.0876(2) 0.09970(16) 0.24759(13) 0.0284(6) Uani 1 1 d . . .
C20 C 1.0489(2) 0.17631(16) 0.27947(12) 0.0280(5) Uani 1 1 d . . .
C21 C 1.1295(3) 0.22154(17) 0.31615(13) 0.0336(6) Uani 1 1 d . . .
H21 H 1.2089 0.2027 0.3210 0.040 Uiso 1 1 calc R . .
C22 C 1.0949(3) 0.29324(18) 0.34530(15) 0.0405(7) Uani 1 1 d . . .
H22 H 1.1500 0.3231 0.3705 0.049 Uiso 1 1 calc R . .
C23 C 0.9790(3) 0.32162(19) 0.33769(15) 0.0441(7) Uani 1 1 d . . .
H23 H 0.9549 0.3710 0.3575 0.053 Uiso 1 1 calc R . .
C24 C 0.8993(3) 0.27790(18) 0.30131(14) 0.0379(7) Uani 1 1 d . . .
H24 H 0.8211 0.2985 0.2954 0.046 Uiso 1 1 calc R . .
C25 C 0.9310(2) 0.20374(16) 0.27285(13) 0.0288(6) Uani 1 1 d . . .
C26 C 1.2212(3) 0.01680(19) 0.14436(13) 0.0365(7) Uani 1 1 d . . .
H26A H 1.2150 0.0737 0.1289 0.044 Uiso 1 1 calc R . .
H26B H 1.1474 -0.0126 0.1327 0.044 Uiso 1 1 calc R . .
C27 C 1.3279(3) -0.0245(3) 0.11567(18) 0.0586(10) Uani 1 1 d . . .
H27A H 1.3754 0.0147 0.0904 0.070 Uiso 1 1 calc R . .
H27B H 1.3030 -0.0700 0.0877 0.070 Uiso 1 1 calc R . .
C28 C 1.3991(3) -0.0560(2) 0.17147(18) 0.0515(9) Uani 1 1 d . . .
H28A H 1.4855 -0.0549 0.1621 0.062 Uiso 1 1 calc R . .
H28B H 1.3755 -0.1125 0.1825 0.062 Uiso 1 1 calc R . .
C29 C 1.3681(2) 0.00283(18) 0.22499(15) 0.0365(7) Uani 1 1 d . . .
H29 H 1.4115 0.0555 0.2187 0.044 Uiso 1 1 calc R . .
C30 C -0.0992(3) -0.1552(2) -0.04287(19) 0.0595(10) Uani 1 1 d . . .
H30A H -0.1673 -0.1760 -0.0186 0.071 Uiso 1 1 calc R . .
H30B H -0.0909 -0.1865 -0.0824 0.071 Uiso 1 1 calc R . .
H30C H -0.1120 -0.0976 -0.0531 0.071 Uiso 1 1 calc R . .
C31 C 0.0419(4) -0.2493(2) 0.0028(3) 0.0706(12) Uani 1 1 d . . .
H31A H -0.0256 -0.2794 0.0207 0.085 Uiso 1 1 calc R . .
H31B H 0.1102 -0.2535 0.0316 0.085 Uiso 1 1 calc R . .
H31C H 0.0629 -0.2723 -0.0387 0.085 Uiso 1 1 calc R . .
C32 C 0.4727(3) 0.2254(2) 0.28619(14) 0.0402(7) Uani 1 1 d . . .
H32A H 0.5289 0.2633 0.3061 0.048 Uiso 1 1 calc R . .
H32B H 0.4737 0.1734 0.3093 0.048 Uiso 1 1 calc R . .
H32C H 0.3924 0.2486 0.2877 0.048 Uiso 1 1 calc R . .
C33 C 0.7814(3) 0.00934(18) 0.20474(17) 0.0427(7) Uani 1 1 d . . .
H33A H 0.6999 0.0180 0.2199 0.051 Uiso 1 1 calc R . .
H33B H 0.8026 -0.0483 0.2096 0.051 Uiso 1 1 calc R . .
H33C H 0.7868 0.0247 0.1597 0.051 Uiso 1 1 calc R . .
C34 C 0.8539(3) 0.03893(19) 0.31464(15) 0.0415(7) Uani 1 1 d . . .
H34A H 0.7728 0.0516 0.3289 0.050 Uiso 1 1 calc R . .
H34B H 0.9111 0.0703 0.3400 0.050 Uiso 1 1 calc R . .
H34C H 0.8692 -0.0195 0.3202 0.050 Uiso 1 1 calc R . .
C35 C 1.3925(3) -0.0297(2) 0.29018(16) 0.0461(8) Uani 1 1 d . . .
H35A H 1.3669 0.0100 0.3230 0.055 Uiso 1 1 calc R . .
H35B H 1.3492 -0.0815 0.2971 0.055 Uiso 1 1 calc R . .
C36 C 1.5557(3) -0.0706(2) 0.35148(16) 0.0448(8) Uani 1 1 d . . .
H36A H 1.5381 -0.0300 0.3844 0.067 Uiso 1 1 calc R . .
H36B H 1.6418 -0.0801 0.3497 0.067 Uiso 1 1 calc R . .
H36C H 1.5150 -0.1218 0.3617 0.067 Uiso 1 1 calc R . .
C100 C 0.6197(4) 0.0148(3) 0.0100(3) 0.0875(16) Uani 1 1 d . . .
H10A H 0.6643 0.0397 0.0451 0.131 Uiso 1 1 calc R . .
H10B H 0.6754 -0.0108 -0.0199 0.131 Uiso 1 1 calc R . .
H10C H 0.5654 -0.0266 0.0270 0.131 Uiso 1 1 calc R . .
C101 C 0.1115(3) 0.3018(2) 0.15183(16) 0.0495(8) Uani 1 1 d . . .
H10D H 0.1520 0.3109 0.1926 0.074 Uiso 1 1 calc R . .
H10E H 0.1016 0.2431 0.1448 0.074 Uiso 1 1 calc R . .
H10F H 0.0332 0.3281 0.1527 0.074 Uiso 1 1 calc R . .

loop_
_atom_site_aniso_label
_atom_site_aniso_U_11
_atom_site_aniso_U_22
_atom_site_aniso_U_33
_atom_site_aniso_U_23
_atom_site_aniso_U_13
_atom_site_aniso_U_12
S1 0.0269(3) 0.0273(3) 0.0296(3) 0.0019(3) -0.0031(3) 0.0002(3)
O1 0.0396(11) 0.0345(10) 0.0301(10) 0.0020(8) 0.0015(9) -0.0018(9)
O2 0.0367(11) 0.0271(9) 0.0412(11) 0.0004(8) -0.0072(9) 0.0026(8)
O3 0.0282(10) 0.0356(10) 0.0292(9) 0.0045(8) 0.0000(8) 0.0042(9)
O4 0.0298(12) 0.108(2) 0.0567(15) 0.0388(15) 0.0048(11) 0.0157(13)
O100 0.0311(11) 0.0447(13) 0.0713(17) 0.0050(11) 0.0086(11) 0.0034(10)
O101 0.0393(12) 0.0444(12) 0.0446(12) 0.0016(10) 0.0029(10) 0.0063(10)
N1 0.0195(10) 0.0371(12) 0.0298(11) -0.0028(10) -0.0005(9) 0.0004(10)
N2 0.0249(11) 0.0300(11) 0.0323(11) -0.0010(9) -0.0022(9) -0.0008(10)
N3 0.0530(17) 0.0336(13) 0.0541(16) 0.0005(12) 0.0175(14) -0.0103(13)
N4 0.0259(11) 0.0298(11) 0.0352(12) 0.0050(10) -0.0011(10) 0.0032(10)
N5 0.0245(11) 0.0341(12) 0.0394(13) 0.0046(10) 0.0013(10) 0.0051(10)
C1 0.0231(12) 0.0295(13) 0.0265(13) 0.0001(10) -0.0024(11) -0.0019(11)
C2 0.0294(14) 0.0326(14) 0.0319(14) -0.0029(11) -0.0026(12) 0.0066(12)
C3 0.0276(13) 0.0439(16) 0.0338(15) -0.0056(12) 0.0043(12) 0.0032(13)
C4 0.0300(14) 0.0403(15) 0.0326(14) -0.0021(12) 0.0050(12) -0.0009(13)
C5 0.0296(14) 0.0335(14) 0.0259(13) -0.0017(11) 0.0024(11) -0.0012(12)
C6 0.0420(16) 0.0323(14) 0.0312(14) -0.0014(11) 0.0056(13) -0.0027(13)
C7 0.0482(18) 0.0270(13) 0.0412(16) -0.0025(12) 0.0074(15) 0.0009(13)
C8 0.0349(15) 0.0358(15) 0.0399(16) -0.0022(12) 0.0082(13) 0.0062(13)
C9 0.0276(14) 0.0321(14) 0.0354(15) -0.0007(11) 0.0011(11) 0.0003(12)
C10 0.0243(13) 0.0302(13) 0.0233(12) -0.0025(10) -0.0019(10) -0.0009(11)
C11 0.0229(12) 0.0279(13) 0.0358(14) 0.0026(11) -0.0007(11) 0.0027(11)
C12 0.0209(13) 0.0346(14) 0.0377(15) 0.0020(12) 0.0000(12) 0.0025(11)
C13 0.0228(12) 0.0285(13) 0.0339(14) 0.0028(11) 0.0019(11) 0.0000(11)
C14 0.0219(12) 0.0318(13) 0.0310(13) 0.0046(12) 0.0002(10) -0.0002(12)
C15 0.0263(13) 0.0337(14) 0.0292(13) 0.0041(11) -0.0003(11) 0.0045(11)
C16 0.0230(12) 0.0319(13) 0.0256(13) 0.0039(11) -0.0006(10) 0.0033(11)
C17 0.0235(13) 0.0315(14) 0.0415(16) 0.0021(12) -0.0018(12) 0.0028(12)
C18 0.0248(13) 0.0300(14) 0.0422(16) 0.0018(12) -0.0015(12) 0.0021(12)
C19 0.0259(13) 0.0299(13) 0.0295(14) 0.0065(11) -0.0019(11) 0.0047(12)
C20 0.0271(13) 0.0295(13) 0.0273(13) 0.0070(11) -0.0026(11) 0.0016(11)
C21 0.0277(14) 0.0387(15) 0.0344(15) 0.0076(12) -0.0056(12) 0.0003(12)
C22 0.0432(17) 0.0380(16) 0.0403(16) -0.0037(13) -0.0053(14) -0.0041(14)
C23 0.0502(18) 0.0342(16) 0.0479(18) -0.0080(14) -0.0023(16) 0.0075(15)
C24 0.0349(15) 0.0334(14) 0.0455(17) -0.0019(13) -0.0045(14) 0.0078(13)
C25 0.0266(13) 0.0298(13) 0.0300(13) 0.0042(11) -0.0005(11) 0.0023(11)
C26 0.0323(15) 0.0409(16) 0.0363(15) -0.0015(12) -0.0005(13) 0.0022(13)
C27 0.046(2) 0.077(3) 0.053(2) -0.0088(19) 0.0042(17) 0.019(2)
C28 0.0386(17) 0.0526(19) 0.063(2) -0.0004(17) 0.0062(17) 0.0147(16)
C29 0.0238(14) 0.0392(16) 0.0465(17) 0.0112(14) 0.0042(13) 0.0050(12)
C30 0.051(2) 0.067(2) 0.061(2) -0.014(2) 0.0143(19) -0.0267(19)
C31 0.085(3) 0.0342(16) 0.092(3) 0.0008(17) 0.040(3) -0.010(2)
C32 0.0262(14) 0.0581(19) 0.0363(16) -0.0021(14) 0.0002(13) 0.0007(14)
C33 0.0270(15) 0.0351(15) 0.066(2) -0.0037(15) -0.0019(15) -0.0047(13)
C34 0.0363(16) 0.0382(16) 0.0500(18) 0.0141(14) 0.0035(14) -0.0004(14)
C35 0.0265(14) 0.059(2) 0.0525(19) 0.0225(16) 0.0049(14) 0.0066(15)
C36 0.0357(16) 0.0517(19) 0.0471(18) 0.0066(15) -0.0051(14) 0.0082(15)
C100 0.058(3) 0.100(3) 0.104(4) 0.051(3) 0.018(3) 0.027(3)
C101 0.0418(17) 0.0512(19) 0.056(2) 0.0054(16) 0.0066(16) 0.0008(17)

loop_
_atom_type_symbol
_atom_type_description
_atom_type_scat_dispersion_real
_atom_type_scat_dispersion_imag
_atom_type_scat_source
C C 0.0033 0.0016 'International Tables Vol C Tables 4.2.6.8 and 6.1.1.4'
H H 0.0000 0.0000 'International Tables Vol C Tables 4.2.6.8 and 6.1.1.4'
N N 0.0061 0.0033 'International Tables Vol C Tables 4.2.6.8 and 6.1.1.4'
O O 0.0106 0.0060 'International Tables Vol C Tables 4.2.6.8 and 6.1.1.4'
S S 0.1246 0.1234 'International Tables Vol C Tables 4.2.6.8 and 6.1.1.4'

loop_
_geom_angle_atom_site_label_1
_geom_angle_atom_site_label_2
_geom_angle_atom_site_label_3
_geom_angle
_geom_angle_site_symmetry_1
_geom_angle_site_symmetry_3
_geom_angle_publ_flag
O1 S1 O2 119.18(12) . . ?
O1 S1 N1 104.64(12) . . ?
O2 S1 N1 107.32(12) . . ?
O1 S1 C1 110.28(12) . . ?
O2 S1 C1 107.23(12) . . ?
N1 S1 C1 107.65(12) . . ?
C16 O3 H3O 109.5 . . ?
C36 O4 C35 114.2(3) . . ?
C100 O100 H100 109.5 . . ?
C101 O101 H101 109.5 . . ?
N2 N1 S1 114.79(16) . . ?
N2 N1 H1 122.6 . . ?
S1 N1 H1 122.6 . . ?
C11 N2 N1 114.8(2) . . ?
C6 N3 C31 115.2(3) . . ?
C6 N3 C30 115.4(3) . . ?
C31 N3 C30 111.1(3) . . ?
C19 N4 N5 116.4(2) . . ?
N4 N5 C29 109.9(2) . . ?
N4 N5 C26 115.1(2) . . ?
C29 N5 C26 106.1(2) . . ?
C2 C1 C10 121.8(2) . . ?
C2 C1 S1 116.6(2) . . ?
C10 C1 S1 121.7(2) . . ?
C1 C2 C3 120.6(3) . . ?
C1 C2 H2 119.7 . . ?
C3 C2 H2 119.7 . . ?
C4 C3 C2 119.6(3) . . ?
C4 C3 H3 120.2 . . ?
C2 C3 H3 120.2 . . ?
C3 C4 C5 121.7(3) . . ?
C3 C4 H4 119.2 . . ?
C5 C4 H4 119.2 . . ?
C4 C5 C10 119.3(2) . . ?
C4 C5 C6 121.4(3) . . ?
C10 C5 C6 119.3(2) . . ?
C7 C6 N3 123.6(3) . . ?
C7 C6 C5 118.7(3) . . ?
N3 C6 C5 117.7(3) . . ?
C6 C7 C8 121.6(3) . . ?
C6 C7 H7 119.2 . . ?
C8 C7 H7 119.2 . . ?
C9 C8 C7 121.1(3) . . ?
C9 C8 H8 119.4 . . ?
C7 C8 H8 119.4 . . ?
C8 C9 C10 119.8(3) . . ?
C8 C9 H9 120.1 . . ?
C10 C9 H9 120.1 . . ?
C9 C10 C5 119.2(2) . . ?
C9 C10 C1 123.9(2) . . ?
C5 C10 C1 116.9(2) . . ?
N2 C11 C12 118.9(2) . . ?
N2 C11 H11 120.5 . . ?
C12 C11 H11 120.5 . . ?
C13 C12 C11 126.8(2) . . ?
C13 C12 H12 116.6 . . ?
C11 C12 H12 116.6 . . ?
C12 C13 C14 122.3(2) . . ?
C12 C13 C32 119.6(2) . . ?
C14 C13 C32 118.1(2) . . ?
C15 C14 C13 125.4(3) . . ?
C15 C14 H14 117.3 . . ?
C13 C14 H14 117.3 . . ?
C14 C15 C16 124.5(2) . . ?
C14 C15 H15 117.7 . . ?
C16 C15 H15 117.7 . . ?
O3 C16 C15 110.2(2) . . ?
O3 C16 C25 108.9(2) . . ?
C15 C16 C25 112.4(2) . . ?
O3 C16 C17 105.1(2) . . ?
C15 C16 C17 110.8(2) . . ?
C25 C16 C17 109.1(2) . . ?
C33 C17 C18 108.4(2) . . ?
C33 C17 C34 108.7(2) . . ?
C18 C17 C34 110.4(2) . . ?
C33 C17 C16 111.4(2) . . ?
C18 C17 C16 107.1(2) . . ?
C34 C17 C16 110.8(2) . . ?
C19 C18 C17 115.0(2) . . ?
C19 C18 H18A 108.5 . . ?
C17 C18 H18A 108.5 . . ?
C19 C18 H18B 108.5 . . ?
C17 C18 H18B 108.5 . . ?
H18A C18 H18B 107.5 . . ?
N4 C19 C20 116.0(2) . . ?
N4 C19 C18 125.6(3) . . ?
C20 C19 C18 118.4(2) . . ?
C21 C20 C25 119.6(3) . . ?
C21 C20 C19 120.3(2) . . ?
C25 C20 C19 120.1(2) . . ?
C22 C21 C20 120.8(3) . . ?
C22 C21 H21 119.6 . . ?
C20 C21 H21 119.6 . . ?
C21 C22 C23 119.8(3) . . ?
C21 C22 H22 120.1 . . ?
C23 C22 H22 120.1 . . ?
C24 C23 C22 119.8(3) . . ?
C24 C23 H23 120.1 . . ?
C22 C23 H23 120.1 . . ?
C23 C24 C25 121.5(3) . . ?
C23 C24 H24 119.2 . . ?
C25 C24 H24 119.2 . . ?
C24 C25 C20 118.4(3) . . ?
C24 C25 C16 121.9(2) . . ?
C20 C25 C16 119.7(2) . . ?
N5 C26 C27 106.5(2) . . ?
N5 C26 H26A 110.4 . . ?
C27 C26 H26A 110.4 . . ?
N5 C26 H26B 110.4 . . ?
C27 C26 H26B 110.4 . . ?
H26A C26 H26B 108.6 . . ?
C26 C27 C28 105.4(3) . . ?
C26 C27 H27A 110.7 . . ?
C28 C27 H27A 110.7 . . ?
C26 C27 H27B 110.7 . . ?
C28 C27 H27B 110.7 . . ?
H27A C27 H27B 108.8 . . ?
C27 C28 C29 103.6(3) . . ?
C27 C28 H28A 111.0 . . ?
C29 C28 H28A 111.0 . . ?
C27 C28 H28B 111.0 . . ?
C29 C28 H28B 111.0 . . ?
H28A C28 H28B 109.0 . . ?
N5 C29 C35 111.3(2) . . ?
N5 C29 C28 101.8(3) . . ?
C35 C29 C28 114.1(3) . . ?
N5 C29 H29 109.8 . . ?
C35 C29 H29 109.8 . . ?
C28 C29 H29 109.8 . . ?
N3 C30 H30A 109.5 . . ?
N3 C30 H30B 109.5 . . ?
H30A C30 H30B 109.5 . . ?
N3 C30 H30C 109.5 . . ?
H30A C30 H30C 109.5 . . ?
H30B C30 H30C 109.5 . . ?
N3 C31 H31A 109.5 . . ?
N3 C31 H31B 109.5 . . ?
H31A C31 H31B 109.5 . . ?
N3 C31 H31C 109.5 . . ?
H31A C31 H31C 109.5 . . ?
H31B C31 H31C 109.5 . . ?
C13 C32 H32A 109.5 . . ?
C13 C32 H32B 109.5 . . ?
H32A C32 H32B 109.5 . . ?
C13 C32 H32C 109.5 . . ?
H32A C32 H32C 109.5 . . ?
H32B C32 H32C 109.5 . . ?
C17 C33 H33A 109.5 . . ?
C17 C33 H33B 109.5 . . ?
H33A C33 H33B 109.5 . . ?
C17 C33 H33C 109.5 . . ?
H33A C33 H33C 109.5 . . ?
H33B C33 H33C 109.5 . . ?
C17 C34 H34A 109.5 . . ?
C17 C34 H34B 109.5 . . ?
H34A C34 H34B 109.5 . . ?
C17 C34 H34C 109.5 . . ?
H34A C34 H34C 109.5 . . ?
H34B C34 H34C 109.5 . . ?
O4 C35 C29 106.3(3) . . ?
O4 C35 H35A 110.5 . . ?
C29 C35 H35A 110.5 . . ?
O4 C35 H35B 110.5 . . ?
C29 C35 H35B 110.5 . . ?
H35A C35 H35B 108.7 . . ?
O4 C36 H36A 109.5 . . ?
O4 C36 H36B 109.5 . . ?
H36A C36 H36B 109.5 . . ?
O4 C36 H36C 109.5 . . ?
H36A C36 H36C 109.5 . . ?
H36B C36 H36C 109.5 . . ?
O100 C100 H10A 109.5 . . ?
O100 C100 H10B 109.5 . . ?
H10A C100 H10B 109.5 . . ?
O100 C100 H10C 109.5 . . ?
H10A C100 H10C 109.5 . . ?
H10B C100 H10C 109.5 . . ?
O101 C101 H10D 109.5 . . ?
O101 C101 H10E 109.5 . . ?
H10D C101 H10E 109.5 . . ?
O101 C101 H10F 109.5 . . ?
H10D C101 H10F 109.5 . . ?
H10E C101 H10F 109.5 . . ?

loop_
_geom_bond_atom_site_label_1
_geom_bond_atom_site_label_2
_geom_bond_distance
_geom_bond_site_symmetry_2
_geom_bond_publ_flag
S1 O1 1.432(2) . ?
S1 O2 1.4337(19) . ?
S1 N1 1.638(2) . ?
S1 C1 1.774(3) . ?
O3 C16 1.438(3) . ?
O3 H3O 0.8400 . ?
O4 C36 1.371(4) . ?
O4 C35 1.415(4) . ?
O100 C100 1.383(4) . ?
O100 H100 0.8400 . ?
O101 C101 1.407(4) . ?
O101 H101 0.8400 . ?
N1 N2 1.393(3) . ?
N1 H1 0.8800 . ?
N2 C11 1.294(3) . ?
N3 C6 1.417(4) . ?
N3 C31 1.458(5) . ?
N3 C30 1.463(5) . ?
N4 C19 1.291(3) . ?
N4 N5 1.410(3) . ?
N5 C29 1.482(3) . ?
N5 C26 1.489(4) . ?
C1 C2 1.367(4) . ?
C1 C10 1.434(4) . ?
C2 C3 1.402(4) . ?
C2 H2 0.9500 . ?
C3 C4 1.369(4) . ?
C3 H3 0.9500 . ?
C4 C5 1.414(4) . ?
C4 H4 0.9500 . ?
C5 C10 1.429(4) . ?
C5 C6 1.444(4) . ?
C6 C7 1.366(4) . ?
C7 C8 1.404(4) . ?
C7 H7 0.9500 . ?
C8 C9 1.371(4) . ?
C8 H8 0.9500 . ?
C9 C10 1.418(4) . ?
C9 H9 0.9500 . ?
C11 C12 1.440(4) . ?
C11 H11 0.9500 . ?
C12 C13 1.346(4) . ?
C12 H12 0.9500 . ?
C13 C14 1.462(4) . ?
C13 C32 1.501(4) . ?
C14 C15 1.329(4) . ?
C14 H14 0.9500 . ?
C15 C16 1.515(4) . ?
C15 H15 0.9500 . ?
C16 C25 1.519(4) . ?
C16 C17 1.565(4) . ?
C17 C33 1.527(4) . ?
C17 C18 1.534(4) . ?
C17 C34 1.542(4) . ?
C18 C19 1.496(4) . ?
C18 H18A 0.9900 . ?
C18 H18B 0.9900 . ?
C19 C20 1.488(4) . ?
C20 C21 1.401(4) . ?
C20 C25 1.405(4) . ?
C21 C22 1.381(4) . ?
C21 H21 0.9500 . ?
C22 C23 1.391(4) . ?
C22 H22 0.9500 . ?
C23 C24 1.378(4) . ?
C23 H23 0.9500 . ?
C24 C25 1.401(4) . ?
C24 H24 0.9500 . ?
C26 C27 1.503(4) . ?
C26 H26A 0.9900 . ?
C26 H26B 0.9900 . ?
C27 C28 1.510(5) . ?
C27 H27A 0.9900 . ?
C27 H27B 0.9900 . ?
C28 C29 1.522(5) . ?
C28 H28A 0.9900 . ?
C28 H28B 0.9900 . ?
C29 C35 1.494(4) . ?
C29 H29 1.0000 . ?
C30 H30A 0.9800 . ?
C30 H30B 0.9800 . ?
C30 H30C 0.9800 . ?
C31 H31A 0.9800 . ?
C31 H31B 0.9800 . ?
C31 H31C 0.9800 . ?
C32 H32A 0.9800 . ?
C32 H32B 0.9800 . ?
C32 H32C 0.9800 . ?
C33 H33A 0.9800 . ?
C33 H33B 0.9800 . ?
C33 H33C 0.9800 . ?
C34 H34A 0.9800 . ?
C34 H34B 0.9800 . ?
C34 H34C 0.9800 . ?
C35 H35A 0.9900 . ?
C35 H35B 0.9900 . ?
C36 H36A 0.9800 . ?
C36 H36B 0.9800 . ?
C36 H36C 0.9800 . ?
C100 H10A 0.9800 . ?
C100 H10B 0.9800 . ?
C100 H10C 0.9800 . ?
C101 H10D 0.9800 . ?
C101 H10E 0.9800 . ?
C101 H10F 0.9800 . ?

loop_
_geom_hbond_atom_site_label_D
_geom_hbond_atom_site_label_H
_geom_hbond_atom_site_label_A
_geom_hbond_distance_DH
_geom_hbond_distance_HA
_geom_hbond_distance_DA
_geom_hbond_angle_DHA
_geom_hbond_site_symmetry_A
N1 H1 O100 0.88 2.03 2.782(3) 143.0 .
O3 H3O O1 0.84 2.17 2.984(3) 163.9 3
O101 H101 N2 0.84 2.10 2.941(3) 174.7 .
O101 H101 O2 0.84 2.66 3.065(3) 111.1 .
O3 H3O O1 0.84 2.17 2.984(3) 163.9 3
O100 H100 O101 0.84 1.82 2.656(3) 172.2 3

loop_
_geom_torsion_atom_site_label_1
_geom_torsion_atom_site_label_2
_geom_torsion_atom_site_label_3
_geom_torsion_atom_site_label_4
_geom_torsion
_geom_torsion_site_symmetry_1
_geom_torsion_site_symmetry_2
_geom_torsion_site_symmetry_3
_geom_torsion_site_symmetry_4
_geom_torsion_publ_flag
O1 S1 N1 N2 176.67(18) . . . . ?
O2 S1 N1 N2 49.1(2) . . . . ?
C1 S1 N1 N2 -66.0(2) . . . . ?
S1 N1 N2 C11 174.15(19) . . . . ?
C19 N4 N5 C29 -173.0(2) . . . . ?
C19 N4 N5 C26 67.2(3) . . . . ?
O1 S1 C1 C2 -139.4(2) . . . . ?
O2 S1 C1 C2 -8.2(2) . . . . ?
N1 S1 C1 C2 107.0(2) . . . . ?
O1 S1 C1 C10 40.8(3) . . . . ?
O2 S1 C1 C10 172.0(2) . . . . ?
N1 S1 C1 C10 -72.8(2) . . . . ?
C10 C1 C2 C3 1.0(4) . . . . ?
S1 C1 C2 C3 -178.8(2) . . . . ?
C1 C2 C3 C4 -1.9(4) . . . . ?
C2 C3 C4 C5 -0.2(4) . . . . ?
C3 C4 C5 C10 3.2(4) . . . . ?
C3 C4 C5 C6 -177.8(3) . . . . ?
C31 N3 C6 C7 18.7(5) . . . . ?
C30 N3 C6 C7 -112.9(3) . . . . ?
C31 N3 C6 C5 -159.3(3) . . . . ?
C30 N3 C6 C5 69.0(4) . . . . ?
C4 C5 C6 C7 -173.1(3) . . . . ?
C10 C5 C6 C7 5.9(4) . . . . ?
C4 C5 C6 N3 5.1(4) . . . . ?
C10 C5 C6 N3 -175.9(3) . . . . ?
N3 C6 C7 C8 178.8(3) . . . . ?
C5 C6 C7 C8 -3.2(5) . . . . ?
C6 C7 C8 C9 -1.0(5) . . . . ?
C7 C8 C9 C10 2.4(4) . . . . ?
C8 C9 C10 C5 0.5(4) . . . . ?
C8 C9 C10 C1 178.6(3) . . . . ?
C4 C5 C10 C9 174.4(2) . . . . ?
C6 C5 C10 C9 -4.6(4) . . . . ?
C4 C5 C10 C1 -3.9(4) . . . . ?
C6 C5 C10 C1 177.1(3) . . . . ?
C2 C1 C10 C9 -176.3(3) . . . . ?
S1 C1 C10 C9 3.5(4) . . . . ?
C2 C1 C10 C5 1.9(4) . . . . ?
S1 C1 C10 C5 -178.29(19) . . . . ?
N1 N2 C11 C12 -178.5(2) . . . . ?
N2 C11 C12 C13 -177.9(3) . . . . ?
C11 C12 C13 C14 4.5(4) . . . . ?
C11 C12 C13 C32 -174.4(3) . . . . ?
C12 C13 C14 C15 -171.9(3) . . . . ?
C32 C13 C14 C15 7.1(4) . . . . ?
C13 C14 C15 C16 179.9(2) . . . . ?
C14 C15 C16 O3 11.0(4) . . . . ?
C14 C15 C16 C25 132.8(3) . . . . ?
C14 C15 C16 C17 -104.8(3) . . . . ?
O3 C16 C17 C33 -63.2(3) . . . . ?
C15 C16 C17 C33 55.8(3) . . . . ?
C25 C16 C17 C33 -179.9(2) . . . . ?
O3 C16 C17 C18 55.1(3) . . . . ?
C15 C16 C17 C18 174.1(2) . . . . ?
C25 C16 C17 C18 -61.6(3) . . . . ?
O3 C16 C17 C34 175.6(2) . . . . ?
C15 C16 C17 C34 -65.3(3) . . . . ?
C25 C16 C17 C34 58.9(3) . . . . ?
C33 C17 C18 C19 171.5(2) . . . . ?
C34 C17 C18 C19 -69.6(3) . . . . ?
C16 C17 C18 C19 51.2(3) . . . . ?
N5 N4 C19 C20 -177.5(2) . . . . ?
N5 N4 C19 C18 4.3(4) . . . . ?
C17 C18 C19 N4 163.3(3) . . . . ?
C17 C18 C19 C20 -14.8(4) . . . . ?
N4 C19 C20 C21 -11.2(4) . . . . ?
C18 C19 C20 C21 167.2(2) . . . . ?
N4 C19 C20 C25 168.7(2) . . . . ?
C18 C19 C20 C25 -12.9(4) . . . . ?
C25 C20 C21 C22 -0.7(4) . . . . ?
C19 C20 C21 C22 179.2(3) . . . . ?
C20 C21 C22 C23 -0.7(4) . . . . ?
C21 C22 C23 C24 0.2(5) . . . . ?
C22 C23 C24 C25 1.8(5) . . . . ?
C23 C24 C25 C20 -3.2(4) . . . . ?
C23 C24 C25 C16 179.4(3) . . . . ?
C21 C20 C25 C24 2.6(4) . . . . ?
C19 C20 C25 C24 -177.3(2) . . . . ?
C21 C20 C25 C16 -179.9(2) . . . . ?
C19 C20 C25 C16 0.1(4) . . . . ?
O3 C16 C25 C24 100.9(3) . . . . ?
C15 C16 C25 C24 -21.6(4) . . . . ?
C17 C16 C25 C24 -144.9(3) . . . . ?
O3 C16 C25 C20 -76.5(3) . . . . ?
C15 C16 C25 C20 161.1(2) . . . . ?
C17 C16 C25 C20 37.8(3) . . . . ?
N4 N5 C26 C27 142.1(3) . . . . ?
C29 N5 C26 C27 20.3(3) . . . . ?
N5 C26 C27 C28 5.3(4) . . . . ?
C26 C27 C28 C29 -28.1(4) . . . . ?
N4 N5 C29 C35 75.7(3) . . . . ?
C26 N5 C29 C35 -159.2(3) . . . . ?
N4 N5 C29 C28 -162.4(2) . . . . ?
C26 N5 C29 C28 -37.3(3) . . . . ?
C27 C28 C29 N5 40.1(3) . . . . ?
C27 C28 C29 C35 160.1(3) . . . . ?
C36 O4 C35 C29 178.3(3) . . . . ?
N5 C29 C35 O4 177.5(3) . . . . ?
C28 C29 C35 O4 63.0(4) . . . . ?

loop_
_cod_related_entry_id
_cod_related_entry_database
_cod_related_entry_code
1 ChemSpider 30653347
